data_7024904
loop_
_publ_author_name
'Hou, Juan-Juan'
'Li, Shi-Li'
'Li, Cui-Rui'
'Zhang, Xian-Ming'

_publ_section_title
;
 In situ alkylation of N-heterocycles in organic templated cuprous
 halides.
;
_journal_issue 10
_journal_name_full 'Dalton transactions (Cambridge, England : 2003)'
_journal_page_first 2701
_journal_page_last 2707
_journal_paper_doi 10.1039/b922583h
_journal_volume 39
_journal_year 2010
_chemical_formula_sum 'C6 H8 Br3 Cu2 N'
_chemical_formula_weight 460.94
_chemical_name_systematic
;
?
;
_space_group_IT_number 62
_symmetry_cell_setting orthorhombic
_symmetry_space_group_name_Hall '-P 2ac 2n'
_symmetry_space_group_name_H-M 'P n m a'
_atom_sites_solution_hydrogens geom
_atom_sites_solution_primary direct
_atom_sites_solution_secondary difmap
_audit_creation_method SHELXL-97
_cell_angle_alpha 90.00
_cell_angle_beta 90.00
_cell_angle_gamma 90.00
_cell_formula_units_Z 4
_cell_length_a 17.648(4)
_cell_length_b 5.9526(12)
_cell_length_c 10.821(2)
_cell_measurement_temperature 298(2)
_cell_volume 1136.8(4)
_computing_cell_refinement 'SMART (Bruker, 2001)'
_computing_data_collection 'SMART (Bruker, 2001)'
_computing_data_reduction 'SAINT (Bruker, 2001)'
_computing_molecular_graphics 'ORTEP-II (Johnson, 1976)'
_computing_publication_material 'SHELXL-97 (Sheldrick, 1997)'
_computing_structure_refinement 'SHELXL-97 (Sheldrick, 1997)'
_computing_structure_solution 'SHELXS-97 (Sheldrick, 1997)'
_diffrn_ambient_temperature 298(2)
_diffrn_measured_fraction_theta_full 0.999
_diffrn_measured_fraction_theta_max 0.999
_diffrn_measurement_device_type 'Bruker APEX area-detector diffractometer'
_diffrn_measurement_method '\f and \w scan'
_diffrn_radiation_monochromator graphite
_diffrn_radiation_source 'fine-focus sealed tube'
_diffrn_radiation_type MoK\a
_diffrn_radiation_wavelength 0.71073
_diffrn_reflns_av_R_equivalents 0.0307
_diffrn_reflns_av_sigmaI/netI 0.0277
_diffrn_reflns_limit_h_max 15
_diffrn_reflns_limit_h_min -22
_diffrn_reflns_limit_k_max 7
_diffrn_reflns_limit_k_min -7
_diffrn_reflns_limit_l_max 13
_diffrn_reflns_limit_l_min -13
_diffrn_reflns_number 6537
_diffrn_reflns_theta_full 26.99
_diffrn_reflns_theta_max 26.99
_diffrn_reflns_theta_min 2.21
_exptl_absorpt_coefficient_mu 14.235
_exptl_absorpt_correction_T_max 0.3955
_exptl_absorpt_correction_T_min 0.2240
_exptl_absorpt_correction_type empirical
_exptl_absorpt_process_details 'SADABS, Sheldrick 1997'
_exptl_crystal_colour yellow
_exptl_crystal_density_diffrn 2.693
_exptl_crystal_density_method 'not measured'
_exptl_crystal_description sheet
_exptl_crystal_F_000 856
_exptl_crystal_size_max 0.15
_exptl_crystal_size_mid 0.10
_exptl_crystal_size_min 0.08
_refine_diff_density_max 0.653
_refine_diff_density_min -0.677
_refine_diff_density_rms 0.146
_refine_ls_extinction_method none
_refine_ls_goodness_of_fit_ref 1.079
_refine_ls_hydrogen_treatment constr
_refine_ls_matrix_type full
_refine_ls_number_parameters 71
_refine_ls_number_reflns 1366
_refine_ls_number_restraints 0
_refine_ls_restrained_S_all 1.079
_refine_ls_R_factor_all 0.0412
_refine_ls_R_factor_gt 0.0307
_refine_ls_shift/su_max 0.000
_refine_ls_shift/su_mean 0.000
_refine_ls_structure_factor_coef Fsqd
_refine_ls_weighting_details 'calc w=1/[\s^2^(Fo^2^)+(0.0438P)^2^+0.2040P] where P=(Fo^2^+2Fc^2^)/3'
_refine_ls_weighting_scheme calc
_refine_ls_wR_factor_gt 0.0765
_refine_ls_wR_factor_ref 0.0811
_reflns_number_gt 1076
_reflns_number_total 1366
_reflns_threshold_expression >2sigma(I)
_cod_data_source_file b922583h.txt
_cod_data_source_block 3
_cod_original_cell_volume 1136.7(4)
_cod_original_sg_symbol_H-M Pnma
_cod_database_code 7024904

loop_
_symmetry_equiv_pos_as_xyz
'x, y, z'
'-x+1/2, -y, z+1/2'
'-x, y+1/2, -z'
'x+1/2, -y+1/2, -z+1/2'
'-x, -y, -z'
'x-1/2, y, -z-1/2'
'x, -y-1/2, z'
'-x-1/2, y-1/2, z-1/2'

loop_
_atom_site_label
_atom_site_type_symbol
_atom_site_fract_x
_atom_site_fract_y
_atom_site_fract_z
_atom_site_U_iso_or_equiv
_atom_site_adp_type
_atom_site_occupancy
_atom_site_symmetry_multiplicity
_atom_site_calc_flag
_atom_site_refinement_flags
Cu1 Cu 0.07539(3) 0.00100(10) 0.44173(6) 0.0624(2) Uani 1 1 d .
Br1 Br 0.03690(3) 0.2500 0.62789(5) 0.04028(17) Uani 1 2 d S
Br2 Br 0.10733(3) 0.2500 0.27010(5) 0.04386(18) Uani 1 2 d S
Br3 Br 0.17593(3) -0.2500 0.50890(5) 0.04490(18) Uani 1 2 d S
N1 N 0.1812(2) -0.2500 0.0659(4) 0.0383(10) Uani 1 2 d S
C1 C 0.1065(4) -0.2500 0.0829(7) 0.0605(18) Uani 1 2 d S
H1A H 0.0863 -0.2500 0.1623 0.073 Uiso 1 2 calc SR
C2 C 0.0592(4) -0.2500 -0.0194(10) 0.080(2) Uani 1 2 d S
H2A H 0.0068 -0.2500 -0.0097 0.096 Uiso 1 2 calc SR
C3 C 0.0906(6) -0.2500 -0.1344(10) 0.093(3) Uani 1 2 d S
H3A H 0.0595 -0.2500 -0.2038 0.112 Uiso 1 2 calc SR
C4 C 0.1657(5) -0.2500 -0.1477(7) 0.077(2) Uani 1 2 d S
H4A H 0.1873 -0.2500 -0.2262 0.092 Uiso 1 2 calc SR
C5 C 0.2098(4) -0.2500 -0.0471(5) 0.0512(14) Uani 1 2 d S
H5A H 0.2622 -0.2500 -0.0569 0.061 Uiso 1 2 calc SR
C6 C 0.2331(4) -0.2500 0.1724(6) 0.0583(16) Uani 1 2 d S
H6A H 0.2414 -0.4016 0.1993 0.087 Uiso 0.50 1 calc PR
H6B H 0.2112 -0.1646 0.2386 0.087 Uiso 0.50 1 calc PR
H6C H 0.2805 -0.1837 0.1487 0.087 Uiso 0.50 1 calc PR

loop_
_atom_site_aniso_label
_atom_site_aniso_U_11
_atom_site_aniso_U_22
_atom_site_aniso_U_33
_atom_site_aniso_U_23
_atom_site_aniso_U_13
_atom_site_aniso_U_12
Cu1 0.0645(4) 0.0607(4) 0.0620(4) 0.0086(3) 0.0014(3) 0.0039(3)
Br1 0.0386(3) 0.0416(3) 0.0407(3) 0.000 0.0045(2) 0.000
Br2 0.0518(4) 0.0401(3) 0.0396(3) 0.000 -0.0002(3) 0.000
Br3 0.0517(4) 0.0421(3) 0.0408(3) 0.000 -0.0058(3) 0.000
N1 0.041(3) 0.035(2) 0.039(2) 0.000 0.007(2) 0.000
C1 0.055(4) 0.044(3) 0.082(5) 0.000 0.027(4) 0.000
C2 0.052(5) 0.065(5) 0.125(8) 0.000 -0.015(5) 0.000
C3 0.107(8) 0.079(5) 0.094(7) 0.000 -0.048(6) 0.000
C4 0.090(6) 0.092(6) 0.048(4) 0.000 -0.006(4) 0.000
C5 0.059(4) 0.055(3) 0.039(3) 0.000 0.012(3) 0.000
C6 0.074(5) 0.059(4) 0.041(3) 0.000 -0.007(3) 0.000

loop_
_atom_type_symbol
_atom_type_description
_atom_type_scat_dispersion_real
_atom_type_scat_dispersion_imag
_atom_type_scat_source
C C 0.0033 0.0016 'International Tables Vol C Tables 4.2.6.8 and 6.1.1.4'
H H 0.0000 0.0000 'International Tables Vol C Tables 4.2.6.8 and 6.1.1.4'
N N 0.0061 0.0033 'International Tables Vol C Tables 4.2.6.8 and 6.1.1.4'
Cu Cu 0.3201 1.2651 'International Tables Vol C Tables 4.2.6.8 and 6.1.1.4'
Br Br -0.2901 2.4595 'International Tables Vol C Tables 4.2.6.8 and 6.1.1.4'

loop_
_geom_angle_atom_site_label_1
_geom_angle_atom_site_label_2
_geom_angle_atom_site_label_3
_geom_angle
_geom_angle_site_symmetry_1
_geom_angle_site_symmetry_3
Br3 Cu1 Br2 115.59(3) . .
Br3 Cu1 Br1 108.09(3) . .
Br2 Cu1 Br1 107.73(3) . .
Br3 Cu1 Br1 106.89(3) . 5_556
Br2 Cu1 Br1 107.76(3) . 5_556
Br1 Cu1 Br1 110.79(3) . 5_556
Br3 Cu1 Cu1 121.94(4) . 5_556
Br2 Cu1 Cu1 122.46(3) . 5_556
Br1 Cu1 Cu1 55.43(2) . 5_556
Br1 Cu1 Cu1 55.36(2) 5_556 5_556
Br3 Cu1 Cu1 127.928(18) . 7_565
Br2 Cu1 Cu1 52.633(18) . 7_565
Br1 Cu1 Cu1 55.115(16) . 7_565
Br1 Cu1 Cu1 125.174(16) 5_556 7_565
Cu1 Cu1 Cu1 90.23(2) 5_556 7_565
Br3 Cu1 Cu1 52.072(18) . 7
Br2 Cu1 Cu1 127.367(18) . 7
Br1 Cu1 Cu1 124.885(16) . 7
Br1 Cu1 Cu1 54.826(16) 5_556 7
Cu1 Cu1 Cu1 89.77(2) 5_556 7
Cu1 Cu1 Cu1 180.00(4) 7_565 7
Cu1 Br1 Cu1 69.77(3) 7_565 .
Cu1 Br1 Cu1 107.70(2) 7_565 5_556
Cu1 Br1 Cu1 69.21(3) . 5_556
Cu1 Br1 Cu1 69.21(3) 7_565 3_556
Cu1 Br1 Cu1 107.70(2) . 3_556
Cu1 Br1 Cu1 70.35(3) 5_556 3_556
Cu1 Br2 Cu1 74.73(4) . 7_565
Cu1 Br3 Cu1 75.86(4) 7 .
C5 N1 C1 120.4(5) . .
C5 N1 C6 119.1(5) . .
C1 N1 C6 120.6(5) . .
N1 C1 C2 119.1(7) . .
C3 C2 C1 119.0(8) . .
C4 C3 C2 120.2(8) . .
C3 C4 C5 119.3(8) . .
N1 C5 C4 122.0(7) . .

loop_
_geom_bond_atom_site_label_1
_geom_bond_atom_site_label_2
_geom_bond_distance
_geom_bond_site_symmetry_2
Cu1 Br3 2.4308(8) .
Cu1 Br2 2.4422(8) .
Cu1 Br1 2.5916(8) .
Cu1 Br1 2.5936(8) 5_556
Cu1 Cu1 2.9447(13) 5_556
Cu1 Cu1 2.9644(13) 7_565
Cu1 Cu1 2.9882(13) 7
Br1 Cu1 2.5916(8) 7_565
Br1 Cu1 2.5936(8) 5_556
Br1 Cu1 2.5936(8) 3_556
Br2 Cu1 2.4422(8) 7_565
Br3 Cu1 2.4308(8) 7
N1 C5 1.324(7) .
N1 C1 1.331(7) .
N1 C6 1.472(7) .
C1 C2 1.387(11) .
C2 C3 1.362(12) .
C3 C4 1.334(12) .
C4 C5 1.338(9) .
